data_4087755
loop_
_publ_author_name
'Hwang, Seung Jun'
'Anderson, Bryce L.'
'Powers, David C.'
'Maher, Andrew G.'
'Hadt, Ryan G.'
'Nocera, Daniel G.'

_publ_section_title
;
 Halogen Photoelimination from Monomeric Nickel(III) Complexes Enabled by
 the Secondary Coordination Sphere
;
_journal_issue 19
_journal_name_full Organometallics
_journal_page_first 4766
_journal_paper_doi 10.1021/acs.organomet.5b00568
_journal_volume 34
_journal_year 2015
_chemical_formula_sum 'C30 H24 Cl3 Ni P2'
_chemical_formula_weight 611.49
_chemical_name_common NiCl3dppb
_space_group_IT_number 4
_space_group_name_Hall 'P 2yb'
_space_group_name_H-M_alt 'P 1 21 1'
_symmetry_cell_setting monoclinic
_symmetry_space_group_name_H-M 'P 1 21 1'
_atom_sites_solution_hydrogens geom
_atom_sites_solution_primary direct
_atom_sites_solution_secondary difmap
_audit_creation_method SHELXL-97
_cell_angle_alpha 90.00
_cell_angle_beta 113.2970(17)
_cell_angle_gamma 90.00
_cell_formula_units_Z 2
_cell_length_a 9.7441(9)
_cell_length_b 14.7302(14)
_cell_length_c 10.2714(9)
_cell_measurement_reflns_used 3831
_cell_measurement_temperature 100(2)
_cell_measurement_theta_max 24.9975
_cell_measurement_theta_min 2.2755
_cell_volume 1354.1(2)
_computing_cell_refinement 'SAINT 7.46A (Bruker-AXS, 2009)'
_computing_data_collection 'APEX2 v2009.3.0 (Bruker-AXS, 2009)'
_computing_data_reduction 'SAINT 7.46A (Bruker-AXS, 2009)'
_computing_molecular_graphics 'Bruker SHELXTL (Sheldrick, 2008)'
_computing_publication_material 'Bruker SHELXTL (Sheldrick, 2008)'
_computing_structure_refinement 'SHELXL-97 (Sheldrick, 2008)'
_computing_structure_solution 'SHELXT-2014 (Sheldrick, 2008)'
_diffrn_ambient_temperature 100(2)
_diffrn_detector_area_resol_mean 8.3
_diffrn_measured_fraction_theta_full 0.996
_diffrn_measured_fraction_theta_max 0.996
_diffrn_measurement_device_type 'Bruker APEX-II CCD'
_diffrn_measurement_method '\f and \w scans'
_diffrn_radiation_monochromator graphite
_diffrn_radiation_source 'fine-focus sealed tube'
_diffrn_radiation_type MoK\a
_diffrn_radiation_wavelength 0.71073
_diffrn_reflns_av_R_equivalents 0.0678
_diffrn_reflns_av_sigmaI/netI 0.1053
_diffrn_reflns_limit_h_max 11
_diffrn_reflns_limit_h_min -11
_diffrn_reflns_limit_k_max 17
_diffrn_reflns_limit_k_min -17
_diffrn_reflns_limit_l_max 12
_diffrn_reflns_limit_l_min -12
_diffrn_reflns_number 11191
_diffrn_reflns_theta_full 25.05
_diffrn_reflns_theta_max 25.05
_diffrn_reflns_theta_min 2.16
_exptl_absorpt_coefficient_mu 1.150
_exptl_absorpt_correction_T_max 0.9197
_exptl_absorpt_correction_T_min 0.8401
_exptl_absorpt_correction_type multi-scan
_exptl_absorpt_process_details 'SADABS (Sheldrick, 2008)'
_exptl_crystal_colour green
_exptl_crystal_density_diffrn 1.500
_exptl_crystal_density_method 'not measured'
_exptl_crystal_description block
_exptl_crystal_F_000 626
_exptl_crystal_size_max 0.16
_exptl_crystal_size_mid 0.09
_exptl_crystal_size_min 0.07
_refine_diff_density_max 0.804
_refine_diff_density_min -0.455
_refine_diff_density_rms 0.091
_refine_ls_abs_structure_details 'Flack H D (1983), Acta Cryst. A39, 876-881'
_refine_ls_abs_structure_Flack 0.43(2)
_refine_ls_extinction_method none
_refine_ls_goodness_of_fit_ref 0.983
_refine_ls_hydrogen_treatment mixed
_refine_ls_matrix_type full
_refine_ls_number_parameters 325
_refine_ls_number_reflns 4725
_refine_ls_number_restraints 1
_refine_ls_restrained_S_all 0.983
_refine_ls_R_factor_all 0.0784
_refine_ls_R_factor_gt 0.0525
_refine_ls_shift/su_max 0.000
_refine_ls_shift/su_mean 0.000
_refine_ls_structure_factor_coef Fsqd
_refine_ls_weighting_details 'calc w=1/[\s^2^(Fo^2^)+(0.0332P)^2^+0.0000P] where P=(Fo^2^+2Fc^2^)/3'
_refine_ls_weighting_scheme calc
_refine_ls_wR_factor_gt 0.0861
_refine_ls_wR_factor_ref 0.0931
_reflns_number_gt 3676
_reflns_number_total 4725
_reflns_threshold_expression >2sigma(I)
_cod_data_source_file om5b00568_si_004.cif
_cod_data_source_block nicl3dppb
_cod_depositor_comments
;
The following automatic conversions were performed:

data item '_symmetry_cell_setting' value 'Monoclinic' was changed to
'monoclinic' in accordance with the
/home/saulius/struct/COD-crude-data/automatic-downloads/DataCite-retrospective/ACS/depositions/lib/dictionaries/cif_core.dic
dictionary named 'cif_core.dic' version 2.4.2 last updated on
2011-04-26.

Automatic conversion script
Id: cif_fix_values 6909 2019-04-08 15:41:33Z antanas 
;
_cod_original_sg_symbol_H-M P2(1)
_cod_database_code 4087755

loop_
_symmetry_equiv_pos_as_xyz
'x, y, z'
'-x, y+1/2, -z'

loop_
_atom_site_label
_atom_site_type_symbol
_atom_site_fract_x
_atom_site_fract_y
_atom_site_fract_z
_atom_site_U_iso_or_equiv
_atom_site_adp_type
_atom_site_occupancy
_atom_site_symmetry_multiplicity
_atom_site_calc_flag
_atom_site_refinement_flags
C1 C 0.3003(6) 0.1992(4) 0.2342(6) 0.0155(14) Uani 1 1 d .
C2 C 0.3687(6) 0.2796(4) 0.2188(7) 0.0195(15) Uani 1 1 d .
H2 H 0.4661 0.2774 0.2186 0.023 Uiso 1 1 calc R
C3 C 0.2966(7) 0.3624(4) 0.2039(7) 0.0221(15) Uani 1 1 d .
H3 H 0.3444 0.4165 0.1934 0.027 Uiso 1 1 calc R
C4 C 0.1558(7) 0.3662(4) 0.2043(7) 0.0207(15) Uani 1 1 d .
H4 H 0.1069 0.4230 0.1956 0.025 Uiso 1 1 calc R
C5 C 0.0846(6) 0.2871(4) 0.2174(6) 0.0188(15) Uani 1 1 d .
H5 H -0.0140 0.2899 0.2145 0.023 Uiso 1 1 calc R
C6 C 0.1571(6) 0.2040(4) 0.2347(6) 0.0188(14) Uani 1 1 d .
H6 H 0.1093 0.1503 0.2468 0.023 Uiso 1 1 calc R
C7 C 0.5919(7) 0.1175(4) 0.3130(7) 0.0148(14) Uani 1 1 d .
C8 C 0.6579(7) 0.1222(4) 0.2153(7) 0.0223(16) Uani 1 1 d .
H8 H 0.5998 0.1131 0.1172 0.027 Uiso 1 1 calc R
C9 C 0.8109(7) 0.1406(5) 0.2633(8) 0.0289(18) Uani 1 1 d .
H9 H 0.8568 0.1450 0.1974 0.035 Uiso 1 1 calc R
C10 C 0.8948(7) 0.1523(4) 0.4056(8) 0.0283(17) Uani 1 1 d .
H10 H 0.9988 0.1641 0.4369 0.034 Uiso 1 1 calc R
C11 C 0.8315(7) 0.1472(4) 0.5036(7) 0.0239(16) Uani 1 1 d .
H11 H 0.8911 0.1559 0.6015 0.029 Uiso 1 1 calc R
C12 C 0.6789(7) 0.1292(4) 0.4580(7) 0.0175(14) Uani 1 1 d .
H12 H 0.6341 0.1250 0.5248 0.021 Uiso 1 1 calc R
C13 C 0.3700(6) 0.0265(4) 0.3903(7) 0.0158(15) Uani 1 1 d .
C14 C 0.3377(6) 0.0626(4) 0.5006(6) 0.0164(14) Uani 1 1 d .
H14 H 0.3339 0.1264 0.5118 0.020 Uiso 1 1 calc R
C15 C 0.3112(5) 0.0034(5) 0.5941(6) 0.0187(13) Uani 1 1 d .
H15 H 0.2855 0.0273 0.6674 0.022 Uiso 1 1 calc R
C16 C 0.3218(6) -0.0896(4) 0.5815(6) 0.0179(14) Uani 1 1 d .
H16 H 0.3031 -0.1293 0.6455 0.022 Uiso 1 1 calc R
C17 C 0.3604(6) -0.1248(4) 0.4740(6) 0.0120(13) Uani 1 1 d .
H17 H 0.3702 -0.1885 0.4659 0.014 Uiso 1 1 calc R
C18 C 0.3841(6) -0.0664(4) 0.3795(6) 0.0127(14) Uani 1 1 d .
C19 C 0.3410(6) -0.2181(4) 0.1853(6) 0.0132(14) Uani 1 1 d .
C20 C 0.1890(6) -0.2347(4) 0.1550(6) 0.0176(14) Uani 1 1 d .
H20 H 0.1255 -0.1865 0.1578 0.021 Uiso 1 1 calc R
C21 C 0.1328(6) -0.3219(4) 0.1212(7) 0.0196(15) Uani 1 1 d .
H21 H 0.0303 -0.3333 0.1003 0.024 Uiso 1 1 calc R
C22 C 0.2252(6) -0.3927(4) 0.1177(6) 0.0169(15) Uani 1 1 d .
H22 H 0.1857 -0.4522 0.0935 0.020 Uiso 1 1 calc R
C23 C 0.3754(6) -0.3765(4) 0.1496(7) 0.0193(14) Uani 1 1 d .
H23 H 0.4391 -0.4253 0.1492 0.023 Uiso 1 1 calc R
C24 C 0.4326(6) -0.2895(4) 0.1819(6) 0.0141(14) Uani 1 1 d .
H24 H 0.5350 -0.2786 0.2020 0.017 Uiso 1 1 calc R
C25 C 0.6145(7) -0.1116(4) 0.2703(7) 0.0152(15) Uani 1 1 d .
C26 C 0.6637(7) -0.1227(4) 0.1616(7) 0.0215(16) Uani 1 1 d .
H26 H 0.5933 -0.1282 0.0663 0.026 Uiso 1 1 calc R
C27 C 0.8166(7) -0.1258(4) 0.1922(7) 0.0259(17) Uani 1 1 d .
H27 H 0.8512 -0.1338 0.1185 0.031 Uiso 1 1 calc R
C28 C 0.9167(7) -0.1170(5) 0.3313(8) 0.0295(17) Uani 1 1 d .
H28 H 1.0210 -0.1180 0.3532 0.035 Uiso 1 1 calc R
C29 C 0.8674(7) -0.1071(5) 0.4373(7) 0.0270(16) Uani 1 1 d .
H29 H 0.9382 -0.1019 0.5324 0.032 Uiso 1 1 calc R
C30 C 0.7157(7) -0.1043(4) 0.4097(7) 0.0224(15) Uani 1 1 d .
H30 H 0.6824 -0.0975 0.4845 0.027 Uiso 1 1 calc R
P1 P 0.39381(18) 0.09264(10) 0.25168(19) 0.0131(4) Uani 1 1 d .
P2 P 0.41496(17) -0.10502(11) 0.22516(18) 0.0122(4) Uani 1 1 d .
Cl1 Cl 0.09151(13) -0.00918(11) 0.08857(14) 0.0167(3) Uani 1 1 d .
Cl2 Cl 0.28627(18) 0.12229(10) -0.07501(18) 0.0199(4) Uani 1 1 d .
Cl3 Cl 0.29704(18) -0.10145(10) -0.10000(17) 0.0202(4) Uani 1 1 d .
Ni1 Ni 0.31374(7) 0.00162(5) 0.06317(7) 0.01383(18) Uani 1 1 d .

loop_
_atom_site_aniso_label
_atom_site_aniso_U_11
_atom_site_aniso_U_22
_atom_site_aniso_U_33
_atom_site_aniso_U_23
_atom_site_aniso_U_13
_atom_site_aniso_U_12
C1 0.012(3) 0.016(3) 0.018(4) -0.005(3) 0.005(3) 0.002(3)
C2 0.013(3) 0.019(3) 0.029(4) 0.003(3) 0.011(3) -0.002(3)
C3 0.023(4) 0.016(3) 0.027(4) 0.005(3) 0.009(3) 0.000(3)
C4 0.026(4) 0.012(3) 0.021(4) 0.004(3) 0.007(3) 0.007(3)
C5 0.013(3) 0.021(3) 0.025(4) -0.004(3) 0.009(3) 0.004(3)
C6 0.019(3) 0.021(3) 0.019(4) -0.004(3) 0.010(3) -0.007(3)
C7 0.016(3) 0.008(3) 0.023(4) 0.002(3) 0.011(3) 0.002(3)
C8 0.023(4) 0.026(4) 0.018(4) 0.000(3) 0.008(3) -0.003(3)
C9 0.018(4) 0.046(5) 0.028(5) -0.006(4) 0.016(4) -0.011(3)
C10 0.014(3) 0.033(4) 0.034(5) -0.004(4) 0.006(3) -0.007(3)
C11 0.018(3) 0.029(4) 0.023(4) -0.014(3) 0.006(3) -0.011(3)
C12 0.022(3) 0.023(3) 0.013(4) -0.001(3) 0.012(3) 0.002(3)
C13 0.009(3) 0.025(4) 0.015(4) 0.003(3) 0.006(3) 0.004(3)
C14 0.015(3) 0.017(3) 0.016(4) -0.004(3) 0.005(3) -0.001(3)
C15 0.014(3) 0.027(3) 0.021(4) -0.002(4) 0.013(2) 0.001(3)
C16 0.018(3) 0.022(4) 0.015(4) 0.003(3) 0.008(3) 0.001(3)
C17 0.008(3) 0.016(3) 0.011(3) 0.003(3) 0.003(3) 0.003(2)
C18 0.006(3) 0.026(3) 0.005(4) -0.005(3) 0.002(3) -0.006(3)
C19 0.015(3) 0.015(3) 0.009(4) -0.002(3) 0.004(3) -0.001(3)
C20 0.021(3) 0.017(3) 0.017(4) -0.002(3) 0.009(3) -0.002(3)
C21 0.013(3) 0.018(3) 0.029(4) 0.003(3) 0.011(3) -0.005(3)
C22 0.020(3) 0.008(3) 0.017(4) 0.004(3) 0.002(3) -0.006(2)
C23 0.016(3) 0.017(3) 0.023(4) -0.001(3) 0.006(3) 0.002(3)
C24 0.010(3) 0.014(3) 0.019(4) 0.001(3) 0.006(3) 0.000(2)
C25 0.012(3) 0.015(3) 0.018(4) 0.000(3) 0.007(3) 0.002(3)
C26 0.017(3) 0.027(4) 0.021(4) -0.002(3) 0.009(3) 0.000(3)
C27 0.017(3) 0.039(4) 0.028(5) -0.004(4) 0.016(3) -0.002(3)
C28 0.011(3) 0.041(5) 0.035(5) 0.003(4) 0.009(3) 0.001(3)
C29 0.013(3) 0.041(4) 0.020(4) 0.000(4) -0.001(3) 0.003(3)
C30 0.022(4) 0.020(3) 0.032(5) 0.001(3) 0.019(3) 0.003(3)
P1 0.0097(8) 0.0136(8) 0.0179(10) -0.0003(7) 0.0075(8) -0.0001(6)
P2 0.0105(8) 0.0145(8) 0.0134(9) -0.0006(7) 0.0066(7) -0.0009(7)
Cl1 0.0108(6) 0.0189(8) 0.0214(9) -0.0004(8) 0.0075(6) -0.0017(7)
Cl2 0.0216(8) 0.0197(8) 0.0206(10) 0.0052(8) 0.0108(8) 0.0008(7)
Cl3 0.0273(9) 0.0204(8) 0.0155(10) -0.0039(8) 0.0112(8) -0.0045(7)
Ni1 0.0121(3) 0.0162(4) 0.0145(4) 0.0002(4) 0.0067(3) -0.0009(4)

loop_
_atom_type_symbol
_atom_type_description
_atom_type_scat_dispersion_real
_atom_type_scat_dispersion_imag
_atom_type_scat_source
C C 0.0033 0.0016 'International Tables Vol C Tables 4.2.6.8 and 6.1.1.4'
H H 0.0000 0.0000 'International Tables Vol C Tables 4.2.6.8 and 6.1.1.4'
P P 0.1023 0.0942 'International Tables Vol C Tables 4.2.6.8 and 6.1.1.4'
Cl Cl 0.1484 0.1585 'International Tables Vol C Tables 4.2.6.8 and 6.1.1.4'
Ni Ni 0.3393 1.1124 'International Tables Vol C Tables 4.2.6.8 and 6.1.1.4'

loop_
_geom_angle_atom_site_label_1
_geom_angle_atom_site_label_2
_geom_angle_atom_site_label_3
_geom_angle
C2 C1 C6 118.6(5)
C2 C1 P1 120.5(4)
C6 C1 P1 120.8(4)
C3 C2 C1 121.0(5)
C4 C3 C2 119.8(6)
C3 C4 C5 120.3(5)
C4 C5 C6 120.2(5)
C5 C6 C1 120.1(5)
C8 C7 C12 120.1(6)
C8 C7 P1 119.4(5)
C12 C7 P1 120.4(4)
C7 C8 C9 119.2(6)
C10 C9 C8 120.1(6)
C9 C10 C11 121.4(6)
C10 C11 C12 119.4(6)
C11 C12 C7 119.7(6)
C18 C13 C14 120.2(6)
C18 C13 P1 114.8(5)
C14 C13 P1 124.9(4)
C13 C14 C15 119.0(6)
C16 C15 C14 120.9(5)
C15 C16 C17 119.6(5)
C18 C17 C16 119.7(5)
C17 C18 C13 120.6(5)
C17 C18 P2 123.2(4)
C13 C18 P2 115.8(5)
C24 C19 C20 119.5(5)
C24 C19 P2 120.3(4)
C20 C19 P2 120.3(4)
C21 C20 C19 119.6(5)
C20 C21 C22 120.5(5)
C21 C22 C23 120.0(5)
C24 C23 C22 120.1(5)
C23 C24 C19 120.4(5)
C30 C25 C26 120.7(6)
C30 C25 P2 120.8(4)
C26 C25 P2 118.5(5)
C25 C26 C27 120.0(6)
C28 C27 C26 119.0(6)
C29 C28 C27 120.6(6)
C28 C29 C30 121.6(6)
C25 C30 C29 118.2(6)
C1 P1 C13 109.4(3)
C1 P1 C7 106.7(3)
C13 P1 C7 106.5(3)
C1 P1 Ni1 116.9(2)
C13 P1 Ni1 104.4(2)
C7 P1 Ni1 112.4(2)
C19 P2 C25 107.6(3)
C19 P2 C18 107.4(3)
C25 P2 C18 108.9(3)
C19 P2 Ni1 117.8(2)
C25 P2 Ni1 110.1(2)
C18 P2 Ni1 104.7(2)
P2 Ni1 Cl3 87.71(7)
P2 Ni1 Cl2 162.05(6)
Cl3 Ni1 Cl2 96.34(6)
P2 Ni1 P1 82.83(6)
Cl3 Ni1 P1 164.63(7)
Cl2 Ni1 P1 89.20(7)
P2 Ni1 Cl1 91.45(6)
Cl3 Ni1 Cl1 104.40(6)
Cl2 Ni1 Cl1 104.36(6)
P1 Ni1 Cl1 87.97(6)

loop_
_geom_bond_atom_site_label_1
_geom_bond_atom_site_label_2
_geom_bond_distance
C1 C2 1.398(8)
C1 C6 1.399(7)
C1 P1 1.788(6)
C2 C3 1.386(8)
C3 C4 1.375(8)
C4 C5 1.389(8)
C5 C6 1.390(8)
C7 C8 1.391(8)
C7 C12 1.403(8)
C7 P1 1.815(6)
C8 C9 1.399(9)
C9 C10 1.375(9)
C10 C11 1.375(8)
C11 C12 1.397(8)
C13 C18 1.384(8)
C13 C14 1.395(8)
C13 P1 1.814(6)
C14 C15 1.395(8)
C15 C16 1.384(9)
C16 C17 1.400(7)
C17 C18 1.383(7)
C18 P2 1.817(6)
C19 C24 1.389(7)
C19 C20 1.409(8)
C19 P2 1.796(6)
C20 C21 1.386(8)
C21 C22 1.387(8)
C22 C23 1.389(8)
C23 C24 1.384(8)
C25 C30 1.385(9)
C25 C26 1.388(8)
C25 P2 1.815(6)
C26 C27 1.396(8)
C27 C28 1.381(9)
C28 C29 1.361(9)
C29 C30 1.392(8)
P1 Ni1 2.2272(18)
P2 Ni1 2.2160(18)
Cl1 Ni1 2.2868(13)
Cl2 Ni1 2.2238(17)
Cl3 Ni1 2.2192(17)

loop_
_geom_torsion_atom_site_label_1
_geom_torsion_atom_site_label_2
_geom_torsion_atom_site_label_3
_geom_torsion_atom_site_label_4
_geom_torsion
C6 C1 C2 C3 -0.1(9)
P1 C1 C2 C3 179.4(5)
C1 C2 C3 C4 0.1(10)
C2 C3 C4 C5 -1.0(10)
C3 C4 C5 C6 2.0(10)
C4 C5 C6 C1 -2.1(9)
C2 C1 C6 C5 1.2(9)
P1 C1 C6 C5 -178.4(5)
C12 C7 C8 C9 -1.3(9)
P1 C7 C8 C9 -179.5(5)
C7 C8 C9 C10 1.1(10)
C8 C9 C10 C11 -0.7(11)
C9 C10 C11 C12 0.4(10)
C10 C11 C12 C7 -0.6(9)
C8 C7 C12 C11 1.1(9)
P1 C7 C12 C11 179.2(4)
C18 C13 C14 C15 -3.8(9)
P1 C13 C14 C15 175.2(4)
C13 C14 C15 C16 2.3(8)
C14 C15 C16 C17 0.3(8)
C15 C16 C17 C18 -1.5(8)
C16 C17 C18 C13 0.0(9)
C16 C17 C18 P2 -173.2(4)
C14 C13 C18 C17 2.7(10)
P1 C13 C18 C17 -176.4(4)
C14 C13 C18 P2 176.4(4)
P1 C13 C18 P2 -2.7(7)
C24 C19 C20 C21 -0.6(9)
P2 C19 C20 C21 178.5(5)
C19 C20 C21 C22 0.3(10)
C20 C21 C22 C23 0.6(10)
C21 C22 C23 C24 -1.4(10)
C22 C23 C24 C19 1.1(10)
C20 C19 C24 C23 -0.2(9)
P2 C19 C24 C23 -179.2(5)
C30 C25 C26 C27 -0.6(9)
P2 C25 C26 C27 178.4(5)
C25 C26 C27 C28 -0.4(9)
C26 C27 C28 C29 1.1(10)
C27 C28 C29 C30 -0.8(11)
C26 C25 C30 C29 0.9(10)
P2 C25 C30 C29 -178.1(5)
C28 C29 C30 C25 -0.2(10)
C2 C1 P1 C13 136.5(5)
C6 C1 P1 C13 -43.9(6)
C2 C1 P1 C7 21.7(6)
C6 C1 P1 C7 -158.8(5)
C2 C1 P1 Ni1 -105.1(5)
C6 C1 P1 Ni1 74.4(5)
C18 C13 P1 C1 156.2(5)
C14 C13 P1 C1 -22.9(6)
C18 C13 P1 C7 -88.8(5)
C14 C13 P1 C7 92.1(5)
C18 C13 P1 Ni1 30.4(5)
C14 C13 P1 Ni1 -148.7(5)
C8 C7 P1 C1 -97.2(5)
C12 C7 P1 C1 84.6(5)
C8 C7 P1 C13 146.0(5)
C12 C7 P1 C13 -32.2(6)
C8 C7 P1 Ni1 32.2(6)
C12 C7 P1 Ni1 -146.0(4)
C24 C19 P2 C25 -4.9(6)
C20 C19 P2 C25 176.0(5)
C24 C19 P2 C18 -122.1(5)
C20 C19 P2 C18 58.9(6)
C24 C19 P2 Ni1 120.1(5)
C20 C19 P2 Ni1 -59.0(5)
C30 C25 P2 C19 -104.9(5)
C26 C25 P2 C19 76.1(5)
C30 C25 P2 C18 11.2(6)
C26 C25 P2 C18 -167.8(5)
C30 C25 P2 Ni1 125.5(5)
C26 C25 P2 Ni1 -53.5(5)
C17 C18 P2 C19 21.2(6)
C13 C18 P2 C19 -152.3(5)
C17 C18 P2 C25 -95.0(5)
C13 C18 P2 C25 91.4(5)
C17 C18 P2 Ni1 147.2(4)
C13 C18 P2 Ni1 -26.3(5)
C19 P2 Ni1 Cl3 -38.6(2)
C25 P2 Ni1 Cl3 85.2(2)
C18 P2 Ni1 Cl3 -157.87(19)
C19 P2 Ni1 Cl2 -142.2(3)
C25 P2 Ni1 Cl2 -18.4(3)
C18 P2 Ni1 Cl2 98.5(3)
C19 P2 Ni1 P1 153.5(2)
C25 P2 Ni1 P1 -82.7(2)
C18 P2 Ni1 P1 34.26(19)
C19 P2 Ni1 Cl1 65.8(2)
C25 P2 Ni1 Cl1 -170.5(2)
C18 P2 Ni1 Cl1 -53.52(19)
C1 P1 Ni1 P2 -156.5(2)
C13 P1 Ni1 P2 -35.55(19)
C7 P1 Ni1 P2 79.5(2)
C1 P1 Ni1 Cl3 151.1(3)
C13 P1 Ni1 Cl3 -87.9(3)
C7 P1 Ni1 Cl3 27.2(4)
C1 P1 Ni1 Cl2 39.6(2)
C13 P1 Ni1 Cl2 160.57(19)
C7 P1 Ni1 Cl2 -84.3(2)
C1 P1 Ni1 Cl1 -64.8(2)
C13 P1 Ni1 Cl1 56.17(19)
C7 P1 Ni1 Cl1 171.3(2)
